data_1551891
loop_
_publ_author_name
'Mattia Silvi'
'Charlie Verrier'
'Yannick P. Rey'
'Luca Buzzetti'
'Paolo Melchiorre'

_publ_section_title
;
 Visible-light excitation of iminium ions enables the enantioselective
 catalytic beta-alkylation of enals
;
_journal_name_full 'Nature Chemistry'
_journal_page_first 868
_journal_page_last 873
_journal_paper_doi 10.1038/nchem.2748
_journal_volume 9
_journal_year 2017
_chemical_absolute_configuration ad
_chemical_formula_sum 'C42 H46 B F18 N O2 Si'
_chemical_formula_weight 977.70
_space_group_IT_number 19
_space_group_name_Hall 'P 2ac 2ab'
_space_group_name_H-M_alt 'P 21 21 21'
_symmetry_cell_setting orthorhombic
_symmetry_space_group_name_H-M 'P 21 21 21'
_atom_sites_solution_hydrogens mixed
_cell_angle_alpha 90
_cell_angle_beta 90
_cell_angle_gamma 90
_cell_formula_units_Z 4
_cell_length_a 10.6934(3)
_cell_length_b 17.4932(4)
_cell_length_c 24.2485(6)
_cell_measurement_reflns_used 22003
_cell_measurement_temperature 90(2)
_cell_measurement_theta_max 30.0090
_cell_measurement_theta_min 2.0610
_cell_volume 4536.0(2)
_computing_cell_refinement 'CrysAlisPro 1.171.38.37f (Rigaku OD, 2015)'
_computing_data_collection 'CrystalClear-SM Expert 2.1 b29 (Rigaku, 2013)'
_computing_data_reduction 'CrysAlisPro 1.171.38.37f (Rigaku OD, 2015)'
_computing_molecular_graphics 'SHELXL-2014 (Sheldrick, 2014)'
_computing_publication_material 'SHELXL-2014 (Sheldrick, 2014)'
_computing_structure_refinement 'SHELXL-2014 (Sheldrick, 2014)'
_computing_structure_solution Sir2011
_diffrn_ambient_temperature 90(2)
_diffrn_detector_area_resol_mean 5.8140
_diffrn_detector_type 'PILATUS 200K'
_diffrn_measured_fraction_theta_full 1.000
_diffrn_measured_fraction_theta_max 0.943
_diffrn_measurement_device_type '1/4chi goniometer'
_diffrn_measurement_method
;
 Fullsphere data collection, phi and omega scans
;
_diffrn_measurement_specimen_support 'magnetic support with MicroMount'
_diffrn_radiation_monochromator 'Confocal Max Flux optic'
_diffrn_radiation_type MoK\a
_diffrn_radiation_wavelength 0.7107
_diffrn_reflns_av_R_equivalents 0.0413
_diffrn_reflns_av_unetI/netI 0.0333
_diffrn_reflns_Laue_measured_fraction_full 1.000
_diffrn_reflns_Laue_measured_fraction_max 0.943
_diffrn_reflns_limit_h_max 14
_diffrn_reflns_limit_h_min -15
_diffrn_reflns_limit_k_max 25
_diffrn_reflns_limit_k_min -23
_diffrn_reflns_limit_l_max 34
_diffrn_reflns_limit_l_min -26
_diffrn_reflns_number 59593
_diffrn_reflns_point_group_measured_fraction_full 1.000
_diffrn_reflns_point_group_measured_fraction_max 0.920
_diffrn_reflns_theta_full 25.242
_diffrn_reflns_theta_max 31.066
_diffrn_reflns_theta_min 2.044
_diffrn_source 'Microfocus rotating anode X-ray tube'
_diffrn_source_current 24
_diffrn_source_power 50
_diffrn_source_size '0.2 mm x 0.2 mm fine focus'
_diffrn_source_type 'Rigaku MicroMax-007HF'
_exptl_absorpt_coefficient_mu 0.162
_exptl_absorpt_correction_T_max 0.976
_exptl_absorpt_correction_T_min 0.751
_exptl_absorpt_correction_type multi-scan
_exptl_absorpt_process_details
; 
 CrystalClear-SM Expert 2.1 b29 (Rigaku, 2013)
;
_exptl_crystal_colour colourless
_exptl_crystal_density_diffrn 1.432
_exptl_crystal_description block
_exptl_crystal_F_000 2008
_exptl_crystal_size_max 0.400
_exptl_crystal_size_mid 0.200
_exptl_crystal_size_min 0.150
_refine_diff_density_max 0.778
_refine_diff_density_min -0.473
_refine_diff_density_rms 0.073
_refine_ls_abs_structure_details
;
 Flack x determined using 3674 quotients [(I+)-(I-)]/[(I+)+(I-)]
 (Parsons, Flack and Wagner, Acta Cryst. B69 (2013) 249-259).
;
_refine_ls_abs_structure_Flack 0.05(5)
_refine_ls_extinction_coef .
_refine_ls_extinction_method none
_refine_ls_goodness_of_fit_ref 1.579
_refine_ls_hydrogen_treatment constr
_refine_ls_matrix_type full
_refine_ls_number_parameters 965
_refine_ls_number_reflns 13385
_refine_ls_number_restraints 792
_refine_ls_restrained_S_all 1.673
_refine_ls_R_factor_all 0.1037
_refine_ls_R_factor_gt 0.0783
_refine_ls_shift/su_max 0.000
_refine_ls_shift/su_mean 0.000
_refine_ls_structure_factor_coef Fsqd
_refine_ls_weighting_details 'w=1/[\s^2^(Fo^2^)+(0.1000P)^2^] where P=(Fo^2^+2Fc^2^)/3'
_refine_ls_weighting_scheme calc
_refine_ls_wR_factor_gt 0.2159
_refine_ls_wR_factor_ref 0.2302
_reflns_Friedel_coverage 0.779
_reflns_Friedel_fraction_full 1.000
_reflns_Friedel_fraction_max 0.891
_reflns_number_gt 9718
_reflns_number_total 13385
_reflns_threshold_expression 'I > 2\s(I)'
_cod_data_source_file nchem.2748-s4.cif
_cod_data_source_block CV_iminiumYCF
_cod_depositor_comments
;
The following automatic conversions were performed:

data item '_exptl_absorpt_correction_type' value 'Multi-scan' was
changed to 'multi-scan' in accordance with the built-in table derived
from the CIF Core dictionary named 'cif_core.dic' version 2.4.5 last
updated on 2014-11-21.

data item '_symmetry_cell_setting' value 'Orthorhombic' was changed
to 'orthorhombic' in accordance with the built-in table derived from
the CIF Core dictionary named 'cif_core.dic' version 2.4.5 last
updated on 2014-11-21.

Automatic conversion script
Id: cif_fix_values 6909 2019-04-08 15:41:33Z antanas 
;
_cod_original_cell_volume 4535.98(19)
_cod_original_sg_symbol_H-M P2(1)2(1)2(1)
_cod_database_code 1551891
_shelx_space_group_comment
;
The symmetry employed for this shelxl refinement is uniquely defined
by the following loop, which should always be used as a source of
symmetry information in preference to the above space-group names.
They are only intended as comments.
;
_shelx_estimated_absorpt_t_min 0.938
_shelx_estimated_absorpt_t_max 0.976
_shelxl_version_number 2014-3

loop_
_space_group_symop_operation_xyz
'x, y, z'
'-x+1/2, -y, z+1/2'
'-x, y+1/2, -z+1/2'
'x+1/2, -y+1/2, -z'

loop_
_atom_site_label
_atom_site_type_symbol
_atom_site_fract_x
_atom_site_fract_y
_atom_site_fract_z
_atom_site_U_iso_or_equiv
_atom_site_adp_type
_atom_site_occupancy
_atom_site_site_symmetry_order
_atom_site_calc_flag
_atom_site_refinement_flags_posn
_atom_site_refinement_flags_adp
_atom_site_refinement_flags_occupancy
_atom_site_disorder_assembly
_atom_site_disorder_group
N1 N 0.6727(3) 0.38494(17) 0.00825(13) 0.0405(6) Uani 1 1 d . . . . .
O1 O 0.4662(2) 0.48497(14) 0.03233(10) 0.0368(5) Uani 1 1 d D . . . .
C1 C 0.5950(4) 0.3591(2) -0.02798(15) 0.0416(8) Uani 1 1 d . . . . .
H1 H 0.5111 0.3582 -0.0180 0.050 Uiso 1 1 calc R U . . .
C2 C 0.6249(4) 0.3318(2) -0.08197(17) 0.0469(9) Uani 1 1 d . . . . .
H2 H 0.7071 0.3301 -0.0945 0.056 Uiso 1 1 calc R U . . .
C3 C 0.5292(5) 0.3085(2) -0.11408(16) 0.0512(9) Uani 1 1 d . . . . .
H3 H 0.4496 0.3149 -0.0993 0.061 Uiso 1 1 calc R U . . .
C4 C 0.5345(5) 0.2746(3) -0.16898(18) 0.0567(11) Uani 1 1 d . . . . .
C5 C 0.4210(6) 0.2606(3) -0.1961(2) 0.0663(13) Uani 1 1 d . . . . .
H5 H 0.3453 0.2724 -0.1793 0.080 Uiso 1 1 calc R U . . .
C6 C 0.4236(7) 0.2283(4) -0.2490(2) 0.0812(18) Uani 1 1 d . . . . .
H6 H 0.3492 0.2171 -0.2671 0.097 Uiso 1 1 calc R U . . .
C7 C 0.5366(7) 0.2131(4) -0.2742(2) 0.0858(19) Uani 1 1 d . . . . .
H7 H 0.5380 0.1951 -0.3103 0.103 Uiso 1 1 calc R U . . .
C8 C 0.6423(6) 0.2240(4) -0.2477(2) 0.0768(16) Uani 1 1 d . . . . .
H8 H 0.7166 0.2095 -0.2647 0.092 Uiso 1 1 calc R U . . .
C9 C 0.6481(6) 0.2568(3) -0.19434(19) 0.0655(13) Uani 1 1 d . . . . .
H9 H 0.7242 0.2660 -0.1770 0.079 Uiso 1 1 calc R U . . .
C10 C 0.8087(4) 0.3855(3) 0.00251(17) 0.0481(9) Uani 1 1 d D U . . .
H10A H 0.8409 0.4359 -0.0049 0.058 Uiso 0.7 1 d R U P A 1
H10B H 0.8369 0.3504 -0.0256 0.058 Uiso 0.7 1 d R U P A 1
H10C H 0.8342 0.4255 -0.0224 0.058 Uiso 0.3 1 d R U P B 2
H10D H 0.8374 0.3372 -0.0119 0.058 Uiso 0.3 1 d R U P B 2
C11 C 0.8419(6) 0.3589(4) 0.0603(3) 0.0546(14) Uani 0.7 1 d D U P C 1
F1 F 0.8296(4) 0.2809(2) 0.06239(17) 0.0634(10) Uani 0.7 1 d D U P C 1
F2 F 0.9616(7) 0.3741(4) 0.0741(4) 0.0662(17) Uani 0.7 1 d D U P C 1
C11' C 0.8639(9) 0.3996(7) 0.0588(4) 0.048(2) Uani 0.3 1 d D U P C 2
F1' F 0.9295(7) 0.4654(5) 0.0585(4) 0.0552(19) Uani 0.3 1 d D U P C 2
F2' F 0.9477(18) 0.3453(9) 0.0706(11) 0.073(4) Uani 0.3 1 d D U P C 2
C12 C 0.7517(4) 0.3977(2) 0.09942(16) 0.0469(9) Uani 1 1 d D U . . .
H12A H 0.7353 0.3660 0.1311 0.056 Uiso 0.7 1 d R U P C 1
H12B H 0.7850 0.4460 0.1117 0.056 Uiso 0.7 1 d R U P C 1
H12C H 0.7601 0.4383 0.1261 0.056 Uiso 0.3 1 d R U P C 2
H12D H 0.7484 0.3496 0.1188 0.056 Uiso 0.3 1 d R U P C 2
C13 C 0.6332(3) 0.4088(2) 0.06487(14) 0.0377(7) Uani 1 1 d . . . . .
H13 H 0.5693 0.3730 0.0780 0.045 Uiso 1 1 calc R U . . .
C14 C 0.5769(3) 0.49075(19) 0.06520(14) 0.0348(7) Uani 1 1 d . . . . .
C15 C 0.6656(18) 0.5430(13) 0.0362(8) 0.045(4) Uani 0.5 1 d . U P D 1
C16 C 0.657(2) 0.5541(15) -0.0201(9) 0.054(4) Uani 0.5 1 d . U P D 1
H16 H 0.5999 0.5266 -0.0410 0.065 Uiso 0.5 1 calc R U P D 1
C17 C 0.740(3) 0.610(2) -0.0462(9) 0.070(4) Uani 0.5 1 d . U P D 1
C18 C 0.8347(18) 0.6436(11) -0.0169(7) 0.066(4) Uani 0.5 1 d . U P D 1
H18 H 0.8936 0.6738 -0.0349 0.079 Uiso 0.5 1 calc R U P D 1
C19 C 0.8425(14) 0.6329(11) 0.0373(7) 0.063(3) Uani 0.5 1 d . U P D 1
C20 C 0.762(2) 0.5806(15) 0.0665(8) 0.054(4) Uani 0.5 1 d . U P D 1
H20 H 0.7731 0.5716 0.1040 0.065 Uiso 0.5 1 calc R U P D 1
C21 C 0.7261(13) 0.6232(9) -0.1063(7) 0.104(4) Uani 0.5 1 d D U P D 1
C22 C 0.9397(12) 0.6794(7) 0.0684(6) 0.090(4) Uani 0.5 1 d D U P D 1
F3 F 0.6562(13) 0.6823(9) -0.1175(4) 0.142(5) Uani 0.5 1 d D U P D 1
F4 F 0.8390(10) 0.6384(8) -0.1269(5) 0.122(4) Uani 0.5 1 d D U P D 1
F5 F 0.6820(17) 0.5632(9) -0.1359(7) 0.156(6) Uani 0.5 1 d D U P D 1
F6 F 1.0248(11) 0.6311(7) 0.0857(6) 0.139(5) Uani 0.5 1 d D U P D 1
F7 F 0.8924(11) 0.7160(8) 0.1107(5) 0.098(4) Uani 0.5 1 d D U P D 1
F8 F 0.9876(13) 0.7321(9) 0.0349(7) 0.164(6) Uani 0.5 1 d D U P D 1
C15' C 0.6634(17) 0.5494(10) 0.0365(6) 0.031(3) Uani 0.5 1 d D U P D 2
C16' C 0.6478(18) 0.5617(11) -0.0200(6) 0.037(3) Uani 0.5 1 d D U P D 2
H16' H 0.5824 0.5383 -0.0388 0.044 Uiso 0.5 1 calc R U P D 2
C17' C 0.731(3) 0.6092(17) -0.0481(5) 0.057(3) Uani 0.5 1 d D U P D 2
C18' C 0.8162(17) 0.6530(10) -0.0208(5) 0.062(4) Uani 0.5 1 d D U P D 2
H18' H 0.8617 0.6904 -0.0392 0.074 Uiso 0.5 1 calc R U P D 2
C19' C 0.8336(17) 0.6403(11) 0.0351(5) 0.066(4) Uani 0.5 1 d D U P D 2
C20' C 0.759(2) 0.5882(14) 0.0632(6) 0.043(3) Uani 0.5 1 d D U P D 2
H20' H 0.7725 0.5793 0.1005 0.051 Uiso 0.5 1 calc R U P D 2
C21' C 0.7087(12) 0.6193(7) -0.1090(4) 0.089(4) Uani 0.5 1 d D U P D 2
C22' C 0.9337(13) 0.6797(8) 0.0681(5) 0.101(4) Uani 0.5 1 d D U P D 2
F3' F 0.7798(13) 0.6666(7) -0.1352(5) 0.138(4) Uani 0.5 1 d D U P D 2
F4' F 0.5893(10) 0.6309(7) -0.1225(4) 0.116(3) Uani 0.5 1 d D U P D 2
F5' F 0.7369(13) 0.5482(6) -0.1317(6) 0.112(4) Uani 0.5 1 d D U P D 2
F6' F 0.9925(11) 0.6403(7) 0.1090(4) 0.124(5) Uani 0.5 1 d D U P D 2
F7' F 1.0245(9) 0.7118(8) 0.0384(6) 0.098(3) Uani 0.5 1 d D U P D 2
F8' F 0.8707(13) 0.7349(9) 0.0940(6) 0.125(5) Uani 0.5 1 d D U P D 2
C23 C 0.5462(3) 0.51598(18) 0.12398(13) 0.0350(6) Uani 1 1 d D . . . .
C24 C 0.5319(4) 0.5938(2) 0.13569(16) 0.0436(8) Uani 1 1 d D . . . .
H24 H 0.5439 0.6298 0.1080 0.052 Uiso 1 1 calc R U . . .
C25 C 0.4998(4) 0.6175(2) 0.18864(17) 0.0487(9) Uani 1 1 d D . . . .
C26 C 0.4854(5) 0.5670(2) 0.23080(16) 0.0494(10) Uani 1 1 d D . . . .
H26 H 0.4665 0.5839 0.2662 0.059 Uiso 1 1 calc R U . . .
C27 C 0.4998(4) 0.4899(2) 0.21971(15) 0.0460(9) Uani 1 1 d D . . . .
C28 C 0.5284(4) 0.46442(19) 0.16689(15) 0.0390(7) Uani 1 1 d D . . . .
H28 H 0.5358 0.4123 0.1602 0.047 Uiso 1 1 calc R U . . .
C29 C 0.4845(5) 0.7016(2) 0.2004(2) 0.0590(12) Uani 1 1 d D . . . .
C30 C 0.4859(6) 0.4328(3) 0.26547(18) 0.0648(14) Uani 1 1 d D . . . .
Si1 Si 0.32374(12) 0.52145(10) 0.03805(6) 0.0511(4) Uani 0.8 1 d D U P E 1
C31 C 0.3282(6) 0.6289(3) 0.0348(3) 0.0648(14) Uani 0.8 1 d D U P E 1
H31A H 0.2507 0.6478 0.0203 0.097 Uiso 0.8 1 d R U P E 1
H31B H 0.3959 0.6447 0.0115 0.097 Uiso 0.8 1 d R U P E 1
H31C H 0.3407 0.6488 0.0713 0.097 Uiso 0.8 1 d R U P E 1
C32 C 0.2519(8) 0.4864(5) 0.1055(3) 0.070(2) Uani 0.8 1 d D U P E 1
H32A H 0.1624 0.4875 0.1026 0.105 Uiso 0.8 1 calc R U P E 1
H32B H 0.2781 0.5191 0.1351 0.105 Uiso 0.8 1 calc R U P E 1
H32C H 0.2792 0.4351 0.1126 0.105 Uiso 0.8 1 calc R U P E 1
C33 C 0.2394(5) 0.4741(3) -0.0225(2) 0.0672(13) Uani 0.8 1 d D U P E 1
C34 C 0.3104(6) 0.4788(4) -0.0780(2) 0.0674(16) Uani 0.8 1 d D U P E 1
H34 H 0.3945 0.4584 -0.0716 0.081 Uiso 0.8 1 calc R U P E 1
C35 C 0.2530(11) 0.4318(6) -0.1248(3) 0.095(3) Uani 0.8 1 d D U P E 1
H35A H 0.3054 0.4351 -0.1569 0.142 Uiso 0.8 1 calc R U P E 1
H35B H 0.1714 0.4514 -0.1334 0.142 Uiso 0.8 1 calc R U P E 1
H35C H 0.2461 0.3793 -0.1136 0.142 Uiso 0.8 1 calc R U P E 1
C36 C 0.3264(11) 0.5618(5) -0.0964(4) 0.094(3) Uani 0.8 1 d D U P E 1
H36A H 0.3395 0.5635 -0.1355 0.140 Uiso 0.8 1 calc R U P E 1
H36B H 0.3972 0.5838 -0.0779 0.140 Uiso 0.8 1 calc R U P E 1
H36C H 0.2525 0.5903 -0.0872 0.140 Uiso 0.8 1 calc R U P E 1
C37 C 0.2241(6) 0.3895(3) -0.0059(3) 0.0759(17) Uani 0.8 1 d D U P E 1
H37A H 0.1598 0.3665 -0.0280 0.114 Uiso 0.8 1 calc R U P E 1
H37B H 0.2013 0.3864 0.0323 0.114 Uiso 0.8 1 calc R U P E 1
H37C H 0.3016 0.3630 -0.0117 0.114 Uiso 0.8 1 calc R U P E 1
C38 C 0.1091(6) 0.5130(6) -0.0251(4) 0.103(3) Uani 0.8 1 d D U P E 1
H38A H 0.0513 0.4798 -0.0436 0.155 Uiso 0.8 1 calc R U P E 1
H38B H 0.1156 0.5603 -0.0449 0.155 Uiso 0.8 1 calc R U P E 1
H38C H 0.0799 0.5228 0.0116 0.155 Uiso 0.8 1 calc R U P E 1
Si1' Si 0.3038(4) 0.4657(2) 0.0352(2) 0.0370(9) Uani 0.2 1 d D U P E 2
C31' C 0.2733(19) 0.3595(5) 0.0320(8) 0.054(4) Uani 0.2 1 d D U P E 2
H31D H 0.3050 0.3395 -0.0022 0.081 Uiso 0.2 1 calc R U P E 2
H31E H 0.1849 0.3503 0.0341 0.081 Uiso 0.2 1 calc R U P E 2
H31F H 0.3144 0.3347 0.0623 0.081 Uiso 0.2 1 calc R U P E 2
C32' C 0.230(2) 0.5100(12) 0.0992(6) 0.046(4) Uani 0.2 1 d D U P E 2
H32D H 0.1578 0.5388 0.0888 0.070 Uiso 0.2 1 calc R U P E 2
H32E H 0.2899 0.5433 0.1167 0.070 Uiso 0.2 1 calc R U P E 2
H32F H 0.2067 0.4702 0.1244 0.070 Uiso 0.2 1 calc R U P E 2
C33' C 0.2348(12) 0.5130(7) -0.0298(4) 0.056(2) Uani 0.2 1 d D U P E 2
C34' C 0.3115(19) 0.4943(11) -0.0824(5) 0.052(3) Uani 0.2 1 d D U P E 2
H34' H 0.3799 0.4605 -0.0711 0.063 Uiso 0.2 1 calc R U P E 2
C35' C 0.240(3) 0.4531(18) -0.1280(8) 0.068(6) Uani 0.2 1 d D U P E 2
H35D H 0.2964 0.4400 -0.1573 0.102 Uiso 0.2 1 calc R U P E 2
H35F H 0.1755 0.4860 -0.1420 0.102 Uiso 0.2 1 calc R U P E 2
H35E H 0.2028 0.4074 -0.1134 0.102 Uiso 0.2 1 calc R U P E 2
C36' C 0.371(3) 0.5676(14) -0.1045(10) 0.058(5) Uani 0.2 1 d D U P E 2
H36D H 0.4265 0.5552 -0.1344 0.087 Uiso 0.2 1 calc R U P E 2
H36E H 0.4176 0.5921 -0.0756 0.087 Uiso 0.2 1 calc R U P E 2
H36F H 0.3070 0.6015 -0.1175 0.087 Uiso 0.2 1 calc R U P E 2
C37' C 0.233(2) 0.6000(7) -0.0205(9) 0.073(5) Uani 0.2 1 d D U P E 2
H37D H 0.3164 0.6199 -0.0247 0.110 Uiso 0.2 1 d R U P E 2
H37E H 0.2037 0.6108 0.0161 0.110 Uiso 0.2 1 d R U P E 2
H37F H 0.1789 0.6236 -0.0470 0.110 Uiso 0.2 1 d R U P E 2
C38' C 0.0983(13) 0.4829(13) -0.0322(9) 0.062(5) Uani 0.2 1 d D U P E 2
H38D H 0.0986 0.4281 -0.0298 0.093 Uiso 0.2 1 calc R U P E 2
H38E H 0.0605 0.4983 -0.0664 0.093 Uiso 0.2 1 calc R U P E 2
H38F H 0.0515 0.5037 -0.0019 0.093 Uiso 0.2 1 calc R U P E 2
F9 F 0.5289(5) 0.74602(14) 0.16254(14) 0.0927(13) Uani 1 1 d . . . . .
F10 F 0.5439(5) 0.72337(19) 0.24726(17) 0.1035(14) Uani 1 1 d . . . . .
F11 F 0.3715(4) 0.71928(17) 0.2120(2) 0.1100(16) Uani 1 1 d . . . . .
F12 F 0.5063(4) 0.46334(18) 0.31470(11) 0.0907(12) Uani 1 1 d . . . . .
F13 F 0.5678(4) 0.37613(14) 0.26130(11) 0.0712(9) Uani 1 1 d . . . . .
F14 F 0.3722(4) 0.4044(3) 0.2662(2) 0.1195(16) Uani 1 1 d . . . . .
B1A B 0.4809(8) 0.2378(5) 0.1099(3) 0.0501(19) Uani 0.65 1 d D U P F 1
F1A F 0.4216(7) 0.1707(4) 0.1212(3) 0.0536(15) Uani 0.65 1 d D U P F 1
F2A F 0.4922(11) 0.2471(6) 0.0535(2) 0.073(3) Uani 0.65 1 d D U P F 1
F3A F 0.5953(6) 0.2456(4) 0.1341(3) 0.0856(17) Uani 0.65 1 d D U P F 1
F4A F 0.4087(7) 0.2992(4) 0.1307(4) 0.080(2) Uani 0.65 1 d D U P F 1
B1A' B 0.5137(15) 0.2179(10) 0.1071(7) 0.097(6) Uani 0.35 1 d D U P G 2
F1A' F 0.4418(17) 0.1580(8) 0.1239(10) 0.098(6) Uani 0.35 1 d D U P G 2
F2A' F 0.4971(17) 0.2311(12) 0.0514(5) 0.070(4) Uani 0.35 1 d D U P G 2
F3A' F 0.6382(14) 0.2093(12) 0.1175(9) 0.169(8) Uani 0.35 1 d D U P G 2
F4A' F 0.4775(19) 0.2848(7) 0.1358(5) 0.102(5) Uani 0.35 1 d D U P G 2
O1S O 0.8443(13) 0.5449(10) 0.1893(5) 0.070(4) Uani 0.3333 1 d D U P H 1
C1S C 0.8183(11) 0.5268(10) 0.2483(5) 0.057(3) Uani 0.3333 1 d D U P H 1
H1SA H 0.7673 0.4811 0.2512 0.069 Uiso 0.3333 1 calc R U P H 1
H1SB H 0.7743 0.5688 0.2658 0.069 Uiso 0.3333 1 calc R U P H 1
C2S C 0.9479(11) 0.5139(8) 0.2766(4) 0.049(2) Uani 0.3333 1 d D U P H 1
H2SA H 0.9714 0.5583 0.2983 0.059 Uiso 0.3333 1 calc R U P H 1
H2SB H 0.9450 0.4697 0.3008 0.059 Uiso 0.3333 1 calc R U P H 1
C3S C 1.0417(13) 0.5009(17) 0.2295(7) 0.079(4) Uani 0.3333 1 d D U P H 1
H3SA H 1.0701 0.4482 0.2293 0.095 Uiso 0.3333 1 calc R U P H 1
H3SB H 1.1137 0.5340 0.2338 0.095 Uiso 0.3333 1 calc R U P H 1
C4S C 0.9711(17) 0.5198(17) 0.1748(5) 0.098(4) Uani 0.3333 1 d D U P H 1
H4SA H 1.0145 0.5600 0.1549 0.117 Uiso 0.3333 1 calc R U P H 1
H4SB H 0.9674 0.4749 0.1514 0.117 Uiso 0.3333 1 calc R U P H 1
O1S' O 0.8391(14) 0.5113(12) 0.1919(7) 0.071(5) Uani 0.3333 1 d D U P I 2
C1S' C 0.8200(15) 0.5618(15) 0.2393(8) 0.077(4) Uani 0.3333 1 d D U P I 2
H1SC H 0.7523 0.5429 0.2622 0.092 Uiso 0.3333 1 calc R U P I 2
H1SD H 0.7988 0.6129 0.2269 0.092 Uiso 0.3333 1 calc R U P I 2
C2S' C 0.9448(18) 0.5635(16) 0.2730(8) 0.097(5) Uani 0.3333 1 d D U P I 2
H2SC H 0.9694 0.6158 0.2809 0.116 Uiso 0.3333 1 calc R U P I 2
H2SD H 0.9350 0.5364 0.3077 0.116 Uiso 0.3333 1 calc R U P I 2
C3S' C 1.0432(13) 0.5240(17) 0.2367(10) 0.087(5) Uani 0.3333 1 d D U P I 2
H3SC H 1.0955 0.4905 0.2586 0.104 Uiso 0.3333 1 calc R U P I 2
H3SD H 1.0959 0.5616 0.2186 0.104 Uiso 0.3333 1 calc R U P I 2
C4S' C 0.9664(15) 0.4766(13) 0.1927(7) 0.076(4) Uani 0.3333 1 d D U P I 2
H4SC H 1.0052 0.4802 0.1566 0.091 Uiso 0.3333 1 calc R U P I 2
H4SD H 0.9621 0.4231 0.2032 0.091 Uiso 0.3333 1 calc R U P I 2
O1S" O 0.8651(17) 0.5139(7) 0.1863(8) 0.072(4) Uani 0.3333 1 d D U P J 3
C1S" C 0.888(2) 0.5806(8) 0.2204(9) 0.086(4) Uani 0.3333 1 d D U P J 3
H1SE H 0.8185 0.5892 0.2453 0.103 Uiso 0.3333 1 calc R U P J 3
H1SF H 0.8984 0.6257 0.1975 0.103 Uiso 0.3333 1 calc R U P J 3
C2S" C 1.012(2) 0.5641(8) 0.2540(9) 0.089(4) Uani 0.3333 1 d D U P J 3
H2SE H 1.0814 0.5922 0.2384 0.107 Uiso 0.3333 1 calc R U P J 3
H2SF H 1.0015 0.5791 0.2922 0.107 Uiso 0.3333 1 calc R U P J 3
C3S" C 1.0344(17) 0.4775(7) 0.2495(7) 0.076(4) Uani 0.3333 1 d D U P J 3
H3SE H 1.0283 0.4536 0.2855 0.091 Uiso 0.3333 1 calc R U P J 3
H3SF H 1.1169 0.4674 0.2345 0.091 Uiso 0.3333 1 calc R U P J 3
C4S" C 0.9312(17) 0.4458(6) 0.2102(7) 0.068(4) Uani 0.3333 1 d D U P J 3
H4SE H 0.9685 0.4154 0.1811 0.082 Uiso 0.3333 1 calc R U P J 3
H4SF H 0.8729 0.4139 0.2305 0.082 Uiso 0.3333 1 calc R U P J 3

loop_
_atom_site_aniso_label
_atom_site_aniso_U_11
_atom_site_aniso_U_22
_atom_site_aniso_U_33
_atom_site_aniso_U_23
_atom_site_aniso_U_13
_atom_site_aniso_U_12
N1 0.0410(15) 0.0434(14) 0.0370(15) 0.0011(12) 0.0080(13) 0.0106(13)
O1 0.0305(11) 0.0426(11) 0.0373(12) -0.0029(10) 0.0016(9) 0.0081(9)
C1 0.048(2) 0.0386(16) 0.0383(18) 0.0020(14) 0.0068(15) 0.0089(14)
C2 0.052(2) 0.0455(18) 0.044(2) 0.0012(16) 0.0102(17) 0.0122(16)
C3 0.067(3) 0.049(2) 0.0371(19) -0.0031(16) 0.0063(18) 0.0102(19)
C4 0.072(3) 0.057(2) 0.041(2) -0.0010(18) 0.0030(19) 0.018(2)
C5 0.074(3) 0.074(3) 0.051(3) -0.016(2) -0.007(2) 0.013(3)
C6 0.099(5) 0.098(4) 0.046(3) -0.016(3) -0.011(3) 0.027(4)
C7 0.102(5) 0.117(5) 0.038(2) -0.016(3) -0.005(3) 0.023(4)
C8 0.081(4) 0.100(4) 0.049(3) -0.007(3) 0.009(3) 0.025(3)
C9 0.075(3) 0.075(3) 0.046(2) -0.001(2) 0.010(2) 0.018(3)
C10 0.0369(18) 0.063(2) 0.044(2) -0.0007(17) 0.0058(14) 0.0164(17)
C11 0.047(3) 0.064(3) 0.053(3) 0.000(3) -0.007(2) 0.022(3)
F1 0.067(2) 0.062(2) 0.061(2) 0.0041(17) 0.0034(18) 0.0273(18)
F2 0.040(2) 0.102(5) 0.057(3) 0.007(4) -0.0023(18) 0.012(3)
C11' 0.035(5) 0.057(5) 0.051(5) 0.008(5) -0.002(4) 0.022(5)
F1' 0.037(4) 0.069(4) 0.060(5) -0.003(4) 0.013(3) 0.001(3)
F2' 0.056(8) 0.089(8) 0.074(8) 0.015(8) -0.004(6) 0.049(7)
C12 0.045(2) 0.054(2) 0.0412(19) 0.0086(15) -0.0001(15) 0.0173(17)
C13 0.0364(17) 0.0417(16) 0.0352(17) 0.0008(14) 0.0075(13) 0.0066(14)
C14 0.0334(15) 0.0399(15) 0.0311(15) 0.0051(13) 0.0036(12) 0.0073(13)
C15 0.027(6) 0.053(8) 0.057(7) -0.013(6) -0.002(6) 0.012(5)
C16 0.041(6) 0.060(9) 0.060(7) 0.001(6) 0.009(5) 0.015(5)
C17 0.071(7) 0.073(8) 0.066(6) 0.010(6) 0.028(6) 0.011(6)
C18 0.050(5) 0.062(7) 0.087(7) -0.010(6) 0.041(5) 0.001(5)
C19 0.041(5) 0.064(6) 0.085(7) -0.024(6) 0.028(5) 0.000(4)
C20 0.037(6) 0.057(9) 0.069(8) -0.014(6) 0.004(6) -0.001(5)
C21 0.129(9) 0.114(9) 0.068(8) 0.017(8) 0.038(7) 0.004(8)
C22 0.056(6) 0.082(7) 0.132(9) -0.033(7) 0.034(6) -0.014(5)
F3 0.172(10) 0.204(11) 0.050(4) 0.049(7) 0.020(6) 0.081(9)
F4 0.130(7) 0.166(10) 0.071(6) 0.044(6) 0.067(5) 0.040(6)
F5 0.233(17) 0.183(10) 0.052(5) 0.038(6) -0.009(10) -0.034(11)
F6 0.058(5) 0.144(8) 0.215(14) -0.083(8) -0.011(7) 0.025(6)
F7 0.060(4) 0.114(8) 0.120(8) -0.068(7) -0.017(5) 0.001(4)
F8 0.139(12) 0.151(11) 0.203(12) -0.002(9) 0.045(10) -0.113(9)
C15' 0.039(7) 0.023(4) 0.032(5) 0.014(4) 0.008(5) 0.005(4)
C16' 0.055(7) 0.028(4) 0.026(5) 0.009(3) 0.016(4) 0.009(4)
C17' 0.075(7) 0.052(6) 0.044(5) 0.019(4) 0.036(5) 0.006(6)
C18' 0.071(8) 0.045(5) 0.069(6) 0.032(5) 0.025(5) -0.003(5)
C19' 0.074(7) 0.054(6) 0.072(6) 0.021(5) 0.011(5) -0.024(5)
C20' 0.051(7) 0.037(5) 0.041(5) 0.012(4) 0.005(5) -0.005(5)
C21' 0.133(8) 0.097(8) 0.037(5) 0.016(6) 0.042(6) -0.001(7)
C22' 0.093(9) 0.090(8) 0.119(9) 0.025(7) -0.007(7) -0.055(6)
F3' 0.209(12) 0.132(8) 0.073(6) 0.062(6) 0.046(8) -0.023(9)
F4' 0.158(8) 0.145(8) 0.045(4) 0.026(5) 0.004(5) 0.024(7)
F5' 0.151(9) 0.140(7) 0.045(6) -0.022(6) 0.019(6) 0.002(7)
F6' 0.109(8) 0.156(9) 0.107(7) 0.050(7) -0.044(6) -0.086(7)
F7' 0.043(4) 0.094(6) 0.158(8) 0.033(6) -0.008(4) -0.008(4)
F8' 0.121(10) 0.129(8) 0.127(9) -0.006(6) -0.019(7) -0.066(7)
C23 0.0364(16) 0.0354(14) 0.0331(15) 0.0020(13) 0.0053(12) 0.0017(13)
C24 0.049(2) 0.0365(16) 0.045(2) 0.0085(14) 0.0132(16) 0.0082(15)
C25 0.060(2) 0.0382(16) 0.048(2) -0.0003(16) 0.0166(18) 0.0072(16)
C26 0.075(3) 0.0373(17) 0.0359(18) -0.0023(14) 0.0129(18) 0.0039(17)
C27 0.066(2) 0.0339(15) 0.0380(17) 0.0023(14) 0.0151(16) 0.0033(16)
C28 0.0473(19) 0.0319(14) 0.0380(17) -0.0008(13) 0.0091(14) -0.0010(13)
C29 0.076(3) 0.0434(19) 0.058(3) -0.0018(18) 0.022(2) 0.010(2)
C30 0.106(4) 0.047(2) 0.042(2) 0.0033(17) 0.027(2) -0.001(2)
Si1 0.0316(6) 0.0722(10) 0.0495(7) -0.0161(7) -0.0009(5) 0.0131(6)
C31 0.065(3) 0.068(3) 0.061(3) -0.021(3) -0.019(3) 0.027(3)
C32 0.038(4) 0.101(5) 0.071(3) -0.031(3) 0.019(3) -0.006(4)
C33 0.038(2) 0.088(3) 0.075(3) -0.031(2) -0.013(2) 0.016(2)
C34 0.054(3) 0.088(4) 0.060(3) -0.027(3) -0.017(2) 0.029(3)
C35 0.084(6) 0.123(7) 0.077(4) -0.034(5) -0.040(4) 0.037(5)
C36 0.104(7) 0.110(5) 0.067(5) -0.009(4) 0.008(4) 0.032(5)
C37 0.044(3) 0.102(4) 0.081(4) -0.044(3) 0.017(3) -0.018(3)
C38 0.042(3) 0.144(7) 0.124(6) -0.060(6) -0.031(3) 0.029(4)
Si1' 0.0200(18) 0.0309(19) 0.060(3) -0.0119(19) 0.0064(17) -0.0041(15)
C31' 0.042(8) 0.038(5) 0.082(10) -0.016(6) -0.009(8) -0.009(6)
C32' 0.028(9) 0.043(8) 0.068(6) -0.010(7) 0.008(7) 0.005(7)
C33' 0.041(5) 0.055(5) 0.072(5) 0.001(5) 0.003(4) -0.002(5)
C34' 0.043(7) 0.047(6) 0.067(6) 0.010(6) 0.002(6) 0.001(6)
C35' 0.065(13) 0.056(10) 0.082(10) -0.007(9) -0.006(10) 0.010(9)
C36' 0.045(10) 0.055(9) 0.073(11) 0.015(8) 0.001(8) 0.008(7)
C37' 0.069(11) 0.056(6) 0.094(12) 0.005(7) 0.003(10) 0.004(7)
C38' 0.041(6) 0.066(9) 0.080(11) 0.022(10) -0.004(6) 0.000(7)
F9 0.170(4) 0.0344(11) 0.0741(19) -0.0013(12) 0.050(2) -0.0023(17)
F10 0.159(4) 0.0614(17) 0.090(3) -0.0231(18) -0.020(3) 0.013(2)
F11 0.078(2) 0.0466(14) 0.205(5) 0.002(2) 0.050(3) 0.0151(15)
F12 0.162(4) 0.0694(17) 0.0403(14) 0.0032(12) 0.0204(19) 0.027(2)
F13 0.122(3) 0.0438(12) 0.0477(14) 0.0104(11) 0.0200(15) 0.0123(14)
F14 0.109(3) 0.125(3) 0.125(3) 0.064(3) 0.019(3) -0.044(3)
B1A 0.054(4) 0.041(4) 0.055(4) -0.009(3) 0.002(3) -0.022(3)
F1A 0.060(3) 0.047(3) 0.055(3) -0.001(2) -0.008(3) -0.019(2)
F2A 0.111(6) 0.060(5) 0.047(3) -0.021(2) 0.019(3) -0.041(4)
F3A 0.064(3) 0.099(4) 0.094(4) -0.017(3) -0.016(3) -0.034(3)
F4A 0.087(4) 0.055(3) 0.096(5) -0.031(3) 0.043(4) -0.021(3)
B1A' 0.112(12) 0.072(10) 0.107(10) -0.020(9) -0.051(10) -0.020(9)
F1A' 0.134(12) 0.044(5) 0.116(11) 0.016(6) -0.070(8) -0.007(6)
F2A' 0.065(7) 0.060(8) 0.084(7) -0.042(5) 0.006(5) -0.025(5)
F3A' 0.116(11) 0.176(16) 0.215(18) -0.054(13) -0.090(11) -0.031(9)
F4A' 0.198(15) 0.060(7) 0.049(5) -0.007(5) 0.037(9) -0.060(9)
O1S 0.065(6) 0.084(9) 0.061(6) -0.008(6) -0.003(5) 0.003(6)
C1S 0.048(6) 0.066(7) 0.059(7) 0.000(6) -0.006(5) 0.002(6)
C2S 0.050(6) 0.043(5) 0.054(6) 0.003(5) -0.006(5) 0.004(5)
C3S 0.066(7) 0.092(10) 0.079(9) -0.013(8) 0.009(7) 0.015(8)
C4S 0.090(9) 0.122(11) 0.081(8) -0.011(9) 0.005(7) 0.012(9)
O1S' 0.073(7) 0.103(11) 0.036(5) -0.004(6) -0.005(5) 0.031(7)
C1S' 0.073(8) 0.103(11) 0.054(7) -0.017(8) -0.008(7) -0.001(8)
C2S' 0.078(9) 0.138(13) 0.075(9) -0.018(9) -0.012(7) -0.001(10)
C3S' 0.070(8) 0.127(13) 0.063(8) -0.013(9) -0.011(7) 0.014(9)
C4S' 0.066(7) 0.118(11) 0.043(6) 0.000(7) -0.002(6) 0.015(8)
O1S" 0.111(10) 0.035(5) 0.070(8) 0.004(5) -0.022(7) -0.010(6)
C1S" 0.116(10) 0.062(6) 0.079(9) -0.019(7) -0.009(8) 0.001(7)
C2S" 0.120(11) 0.073(7) 0.073(8) -0.017(7) -0.015(8) -0.005(8)
C3S" 0.119(10) 0.052(6) 0.057(7) 0.012(6) -0.026(7) -0.029(7)
C4S" 0.104(9) 0.043(5) 0.058(7) 0.013(5) -0.032(7) -0.021(6)

loop_
_atom_type_symbol
_atom_type_description
_atom_type_scat_dispersion_real
_atom_type_scat_dispersion_imag
_atom_type_scat_source
C C 0.0033 0.0016 'International Tables Vol C Tables 4.2.6.8 and 6.1.1.4'
H H 0.0000 0.0000 'International Tables Vol C Tables 4.2.6.8 and 6.1.1.4'
B B 0.0013 0.0007 'International Tables Vol C Tables 4.2.6.8 and 6.1.1.4'
N N 0.0061 0.0033 'International Tables Vol C Tables 4.2.6.8 and 6.1.1.4'
O O 0.0106 0.0060 'International Tables Vol C Tables 4.2.6.8 and 6.1.1.4'
F F 0.0171 0.0103 'International Tables Vol C Tables 4.2.6.8 and 6.1.1.4'
Si Si 0.0817 0.0704 'International Tables Vol C Tables 4.2.6.8 and 6.1.1.4'

loop_
_geom_angle_atom_site_label_1
_geom_angle_atom_site_label_2
_geom_angle_atom_site_label_3
_geom_angle
_geom_angle_site_symmetry_1
_geom_angle_site_symmetry_3
C1 N1 C10 125.3(3) . .
C1 N1 C13 122.7(3) . .
C10 N1 C13 111.6(3) . .
C14 O1 Si1 133.4(2) . .
C14 O1 Si1' 143.4(3) . .
N1 C1 C2 126.6(4) . .
C3 C2 C1 117.4(4) . .
C2 C3 C4 128.3(4) . .
C9 C4 C5 120.4(4) . .
C9 C4 C3 121.7(5) . .
C5 C4 C3 117.8(4) . .
C6 C5 C4 118.9(5) . .
C7 C6 C5 120.1(6) . .
C8 C7 C6 120.5(5) . .
C7 C8 C9 122.9(6) . .
C4 C9 C8 117.0(6) . .
N1 C10 C11' 107.7(5) . .
N1 C10 C11 98.2(4) . .
F2 C11 F1 106.1(5) . .
F2 C11 C12 111.2(6) . .
F1 C11 C12 111.2(5) . .
F2 C11 C10 113.0(7) . .
F1 C11 C10 108.4(5) . .
C12 C11 C10 107.0(4) . .
F2' C11' F1' 105.1(12) . .
F2' C11' C10 109.9(14) . .
F1' C11' C10 109.8(8) . .
F2' C11' C12 111.5(14) . .
F1' C11' C12 115.1(8) . .
C10 C11' C12 105.6(6) . .
C11 C12 C13 104.0(4) . .
C13 C12 C11' 106.9(5) . .
N1 C13 C12 103.4(3) . .
N1 C13 C14 111.8(3) . .
C12 C13 C14 115.7(3) . .
O1 C14 C15 107.9(7) . .
O1 C14 C23 111.2(3) . .
C15 C14 C23 113.5(9) . .
O1 C14 C15' 106.9(6) . .
C23 C14 C15' 110.9(7) . .
O1 C14 C13 104.6(3) . .
C15 C14 C13 108.4(10) . .
C23 C14 C13 110.8(3) . .
C15' C14 C13 112.2(8) . .
C16 C15 C20 119.4(14) . .
C16 C15 C14 120.7(12) . .
C20 C15 C14 119.9(14) . .
C15 C16 C17 118.8(15) . .
C18 C17 C16 120.6(15) . .
C18 C17 C21 121.3(15) . .
C16 C17 C21 117.9(16) . .
C19 C18 C17 119.9(13) . .
C18 C19 C20 122.6(13) . .
C18 C19 C22 117.2(13) . .
C20 C19 C22 120.2(13) . .
C15 C20 C19 118.0(14) . .
F3 C21 F4 106.5(11) . .
F3 C21 F5 107.7(12) . .
F4 C21 F5 105.7(12) . .
F3 C21 C17 113(2) . .
F4 C21 C17 108.0(16) . .
F5 C21 C17 115.8(17) . .
F6 C22 F7 109.4(11) . .
F6 C22 F8 112.0(11) . .
F7 C22 F8 106.8(11) . .
F6 C22 C19 106.7(13) . .
F7 C22 C19 112.7(11) . .
F8 C22 C19 109.3(13) . .
C20' C15' C16' 118.1(8) . .
C20' C15' C14 123.7(9) . .
C16' C15' C14 118.2(9) . .
C17' C16' C15' 119.6(8) . .
C18' C17' C16' 121.7(9) . .
C18' C17' C21' 121.1(9) . .
C16' C17' C21' 116.5(8) . .
C17' C18' C19' 118.4(8) . .
C18' C19' C20' 120.4(8) . .
C18' C19' C22' 122.8(8) . .
C20' C19' C22' 116.8(8) . .
C15' C20' C19' 121.1(8) . .
F3' C21' F4' 110.3(10) . .
F3' C21' F5' 104.6(10) . .
F4' C21' F5' 104.3(10) . .
F3' C21' C17' 117.6(10) . .
F4' C21' C17' 114.1(14) . .
F5' C21' C17' 104.3(16) . .
F7' C22' F8' 108.4(10) . .
F7' C22' F6' 105.7(9) . .
F8' C22' F6' 104.8(10) . .
F7' C22' C19' 115.1(11) . .
F8' C22' C19' 102.9(15) . .
F6' C22' C19' 119.0(11) . .
C28 C23 C24 117.7(3) . .
C28 C23 C14 122.7(3) . .
C24 C23 C14 119.6(3) . .
C25 C24 C23 120.3(3) . .
C26 C25 C24 121.8(3) . .
C26 C25 C29 118.6(4) . .
C24 C25 C29 119.5(4) . .
C25 C26 C27 118.3(3) . .
C26 C27 C28 121.0(3) . .
C26 C27 C30 119.6(3) . .
C28 C27 C30 119.3(3) . .
C23 C28 C27 120.8(3) . .
F11 C29 F9 110.9(5) . .
F11 C29 F10 101.0(5) . .
F9 C29 F10 104.7(5) . .
F11 C29 C25 112.4(4) . .
F9 C29 C25 114.4(4) . .
F10 C29 C25 112.4(4) . .
F14 C30 F12 107.0(5) . .
F14 C30 F13 109.2(4) . .
F12 C30 F13 105.1(5) . .
F14 C30 C27 110.7(5) . .
F12 C30 C27 112.4(4) . .
F13 C30 C27 112.1(4) . .
O1 Si1 C31 111.0(2) . .
O1 Si1 C32 108.5(3) . .
C31 Si1 C32 111.5(3) . .
O1 Si1 C33 101.70(18) . .
C31 Si1 C33 114.4(3) . .
C32 Si1 C33 109.2(3) . .
C37 C33 C34 109.3(5) . .
C37 C33 C38 109.6(6) . .
C34 C33 C38 112.4(5) . .
C37 C33 Si1 105.4(4) . .
C34 C33 Si1 114.4(4) . .
C38 C33 Si1 105.4(4) . .
C36 C34 C35 109.9(6) . .
C36 C34 C33 111.0(5) . .
C35 C34 C33 114.8(5) . .
O1 Si1' C31' 110.8(7) . .
O1 Si1' C32' 111.0(9) . .
C31' Si1' C32' 111.3(8) . .
O1 Si1' C33' 105.1(5) . .
C31' Si1' C33' 108.8(6) . .
C32' Si1' C33' 109.5(6) . .
C37' C33' C34' 109.5(9) . .
C37' C33' C38' 109.4(9) . .
C34' C33' C38' 113.2(9) . .
C37' C33' Si1' 108.0(8) . .
C34' C33' Si1' 112.3(7) . .
C38' C33' Si1' 104.2(7) . .
C35' C34' C36' 110.6(10) . .
C35' C34' C33' 115.5(10) . .
C36' C34' C33' 109.5(9) . .
F1A B1A F3A 114.7(7) . .
F1A B1A F2A 109.9(6) . .
F3A B1A F2A 109.6(7) . .
F1A B1A F4A 109.2(6) . .
F3A B1A F4A 105.1(6) . .
F2A B1A F4A 108.1(8) . .
F1A' B1A' F3A' 114.2(11) . .
F1A' B1A' F2A' 110.4(9) . .
F3A' B1A' F2A' 109.0(10) . .
F1A' B1A' F4A' 109.5(10) . .
F3A' B1A' F4A' 105.5(10) . .
F2A' B1A' F4A' 107.9(10) . .
C4S O1S C1S 109.8(7) . .
O1S C1S C2S 106.7(7) . .
C3S C2S C1S 105.8(6) . .
C2S C3S C4S 106.6(7) . .
O1S C4S C3S 107.8(7) . .
C1S' O1S' C4S' 111.3(7) . .
O1S' C1S' C2S' 107.6(7) . .
C3S' C2S' C1S' 106.0(7) . .
C2S' C3S' C4S' 105.6(8) . .
O1S' C4S' C3S' 105.5(8) . .
C1S" O1S" C4S" 109.8(8) . .
O1S" C1S" C2S" 106.7(8) . .
C3S" C2S" C1S" 106.1(7) . .
C2S" C3S" C4S" 106.3(7) . .
O1S" C4S" C3S" 106.7(6) . .

loop_
_geom_bond_atom_site_label_1
_geom_bond_atom_site_label_2
_geom_bond_distance
_geom_bond_site_symmetry_2
N1 C1 1.291(5) .
N1 C10 1.461(5) .
N1 C13 1.496(5) .
O1 C14 1.431(4) .
O1 Si1 1.657(3) .
O1 Si1' 1.771(5) .
C1 C2 1.430(5) .
C2 C3 1.349(7) .
C3 C4 1.458(6) .
C4 C9 1.398(7) .
C4 C5 1.403(8) .
C5 C6 1.401(7) .
C6 C7 1.380(10) .
C7 C8 1.314(10) .
C8 C9 1.417(7) .
C10 C11' 1.508(10) .
C10 C11 1.518(7) .
C11 F2 1.349(8) .
C11 F1 1.372(7) .
C11 C12 1.513(7) .
C11' F2' 1.336(12) .
C11' F1' 1.348(11) .
C11' C12 1.553(10) .
C12 C13 1.532(5) .
C13 C14 1.554(4) .
C14 C15 1.492(18) .
C14 C23 1.528(5) .
C14 C15' 1.546(11) .
C15 C16 1.381(18) .
C15 C20 1.430(15) .
C16 C17 1.47(2) .
C17 C18 1.37(2) .
C17 C21 1.48(2) .
C18 C19 1.33(2) .
C19 C20 1.440(18) .
C19 C22 1.521(18) .
C21 F3 1.305(12) .
C21 F4 1.333(12) .
C21 F5 1.356(12) .
C22 F6 1.310(11) .
C22 F7 1.311(11) .
C22 F8 1.331(11) .
C15' C20' 1.383(8) .
C15' C16' 1.396(8) .
C16' C17' 1.396(8) .
C17' C18' 1.361(8) .
C17' C21' 1.509(8) .
C18' C19' 1.385(8) .
C19' C20' 1.392(8) .
C19' C22' 1.503(8) .
C21' F3' 1.290(10) .
C21' F4' 1.333(11) .
C21' F5' 1.393(11) .
C22' F7' 1.333(11) .
C22' F8' 1.335(12) .
C22' F6' 1.361(11) .
C23 C28 1.390(5) .
C23 C24 1.398(5) .
C24 C25 1.393(5) .
C25 C26 1.360(6) .
C25 C29 1.507(6) .
C26 C27 1.385(5) .
C27 C28 1.390(5) .
C27 C30 1.500(5) .
C29 F11 1.279(6) .
C29 F9 1.293(5) .
C29 F10 1.357(7) .
C30 F14 1.313(7) .
C30 F12 1.326(6) .
C30 F13 1.327(6) .
Si1 C31 1.881(6) .
Si1 C32 1.908(6) .
Si1 C33 1.911(5) .
C33 C37 1.543(5) .
C33 C34 1.549(5) .
C33 C38 1.551(5) .
C34 C36 1.528(6) .
C34 C35 1.530(5) .
Si1' C31' 1.888(8) .
Si1' C32' 1.903(8) .
Si1' C33' 1.927(8) .
C33' C37' 1.539(5) .
C33' C34' 1.552(8) .
C33' C38' 1.552(8) .
C34' C35' 1.526(8) .
C34' C36' 1.529(9) .
B1A F1A 1.362(7) .
B1A F3A 1.364(9) .
B1A F2A 1.383(8) .
B1A F4A 1.415(10) .
B1A' F1A' 1.362(9) .
B1A' F3A' 1.363(11) .
B1A' F2A' 1.381(10) .
B1A' F4A' 1.416(12) .
O1S C4S 1.468(11) .
O1S C1S 1.491(11) .
C1S C2S 1.563(11) .
C2S C3S 1.537(11) .
C3S C4S 1.561(12) .
O1S' C1S' 1.464(11) .
O1S' C4S' 1.492(11) .
C1S' C2S' 1.565(11) .
C2S' C3S' 1.536(12) .
C3S' C4S' 1.581(12) .
O1S" C1S" 1.451(11) .
O1S" C4S" 1.502(11) .
C1S" C2S" 1.579(12) .
C2S" C3S" 1.539(11) .
C3S" C4S" 1.560(11) .

loop_
_geom_torsion_atom_site_label_1
_geom_torsion_atom_site_label_2
_geom_torsion_atom_site_label_3
_geom_torsion_atom_site_label_4
_geom_torsion
_geom_torsion_site_symmetry_1
_geom_torsion_site_symmetry_2
_geom_torsion_site_symmetry_3
_geom_torsion_site_symmetry_4
C10 N1 C1 C2 -5.2(6) . . . .
C13 N1 C1 C2 -177.0(3) . . . .
N1 C1 C2 C3 -178.7(4) . . . .
C1 C2 C3 C4 -176.3(4) . . . .
C2 C3 C4 C9 4.7(7) . . . .
C2 C3 C4 C5 -175.0(5) . . . .
C9 C4 C5 C6 0.0(8) . . . .
C3 C4 C5 C6 179.8(5) . . . .
C4 C5 C6 C7 -2.0(10) . . . .
C5 C6 C7 C8 4.5(11) . . . .
C6 C7 C8 C9 -4.9(11) . . . .
C5 C4 C9 C8 -0.3(7) . . . .
C3 C4 C9 C8 179.9(5) . . . .
C7 C8 C9 C4 2.8(9) . . . .
C1 N1 C10 C11' -164.7(6) . . . .
C13 N1 C10 C11' 7.8(6) . . . .
C1 N1 C10 C11 -136.8(4) . . . .
C13 N1 C10 C11 35.7(4) . . . .
N1 C10 C11 F2 -161.9(6) . . . .
C11' C10 C11 F2 -49.8(11) . . . .
N1 C10 C11 F1 80.8(5) . . . .
C11' C10 C11 F1 -167.0(12) . . . .
N1 C10 C11 C12 -39.2(5) . . . .
C11' C10 C11 C12 72.9(9) . . . .
N1 C10 C11' F2' 127.0(12) . . . .
C11 C10 C11' F2' 52.8(14) . . . .
N1 C10 C11' F1' -118.0(7) . . . .
C11 C10 C11' F1' 167.8(15) . . . .
N1 C10 C11' C12 6.6(8) . . . .
C11 C10 C11' C12 -67.6(9) . . . .
F2 C11 C12 C13 153.3(6) . . . .
F1 C11 C12 C13 -88.7(5) . . . .
C10 C11 C12 C13 29.5(6) . . . .
F2 C11 C12 C11' 53.6(11) . . . .
F1 C11 C12 C11' 171.6(12) . . . .
C10 C11 C12 C11' -70.2(9) . . . .
F2' C11' C12 C11 -49.2(14) . . . .
F1' C11' C12 C11 -168.7(16) . . . .
C10 C11' C12 C11 70.1(9) . . . .
F2' C11' C12 C13 -137.4(12) . . . .
F1' C11' C12 C13 103.0(8) . . . .
C10 C11' C12 C13 -18.1(8) . . . .
C1 N1 C13 C12 153.9(3) . . . .
C10 N1 C13 C12 -18.8(4) . . . .
C1 N1 C13 C14 -80.9(4) . . . .
C10 N1 C13 C14 106.4(3) . . . .
C11 C12 C13 N1 -7.1(4) . . . .
C11' C12 C13 N1 22.2(6) . . . .
C11 C12 C13 C14 -129.7(4) . . . .
C11' C12 C13 C14 -100.5(6) . . . .
Si1 O1 C14 C15 -104.8(11) . . . .
Si1' O1 C14 C15 -154.6(11) . . . .
Si1 O1 C14 C23 20.3(4) . . . .
Si1' O1 C14 C23 -29.5(5) . . . .
Si1 O1 C14 C15' -100.9(9) . . . .
Si1' O1 C14 C15' -150.7(9) . . . .
Si1 O1 C14 C13 139.9(3) . . . .
Si1' O1 C14 C13 90.1(4) . . . .
N1 C13 C14 O1 64.3(3) . . . .
C12 C13 C14 O1 -177.7(3) . . . .
N1 C13 C14 C15 -50.6(8) . . . .
C12 C13 C14 C15 67.4(8) . . . .
N1 C13 C14 C23 -175.9(3) . . . .
C12 C13 C14 C23 -57.8(4) . . . .
N1 C13 C14 C15' -51.3(7) . . . .
C12 C13 C14 C15' 66.8(7) . . . .
O1 C14 C15 C16 -24(2) . . . .
C23 C14 C15 C16 -147.2(19) . . . .
C15' C14 C15 C16 -100(18) . . . .
C13 C14 C15 C16 89(2) . . . .
O1 C14 C15 C20 158.0(19) . . . .
C23 C14 C15 C20 34(2) . . . .
C15' C14 C15 C20 82(18) . . . .
C13 C14 C15 C20 -89(2) . . . .
C20 C15 C16 C17 -6(4) . . . .
C14 C15 C16 C17 176(3) . . . .
C15 C16 C17 C18 8(5) . . . .
C15 C16 C17 C21 -178(3) . . . .
C16 C17 C18 C19 -9(5) . . . .
C21 C17 C18 C19 178(3) . . . .
C17 C18 C19 C20 7(4) . . . .
C17 C18 C19 C22 -173(3) . . . .
C16 C15 C20 C19 4(4) . . . .
C14 C15 C20 C19 -178(2) . . . .
C18 C19 C20 C15 -4(3) . . . .
C22 C19 C20 C15 175(2) . . . .
C18 C17 C21 F3 -90(4) . . . .
C16 C17 C21 F3 97(4) . . . .
C18 C17 C21 F4 28(4) . . . .
C16 C17 C21 F4 -146(3) . . . .
C18 C17 C21 F5 146(3) . . . .
C16 C17 C21 F5 -28(4) . . . .
C18 C19 C22 F6 -112.0(17) . . . .
C20 C19 C22 F6 69(2) . . . .
C18 C19 C22 F7 127.9(16) . . . .
C20 C19 C22 F7 -51(2) . . . .
C18 C19 C22 F8 9.4(19) . . . .
C20 C19 C22 F8 -169.8(19) . . . .
O1 C14 C15' C20' 158.8(19) . . . .
C15 C14 C15' C20' -96(18) . . . .
C23 C14 C15' C20' 37(2) . . . .
C13 C14 C15' C20' -87(2) . . . .
O1 C14 C15' C16' -23.8(19) . . . .
C15 C14 C15' C16' 81(18) . . . .
C23 C14 C15' C16' -145.2(15) . . . .
C13 C14 C15' C16' 90.3(17) . . . .
C20' C15' C16' C17' 3(3) . . . .
C14 C15' C16' C17' -175(2) . . . .
C15' C16' C17' C18' -10(5) . . . .
C15' C16' C17' C21' 180(2) . . . .
C16' C17' C18' C19' 11(4) . . . .
C21' C17' C18' C19' -179(2) . . . .
C17' C18' C19' C20' -5(4) . . . .
C17' C18' C19' C22' 174(3) . . . .
C16' C15' C20' C19' 2(3) . . . .
C14 C15' C20' C19' 180(2) . . . .
C18' C19' C20' C15' -2(4) . . . .
C22' C19' C20' C15' 180(2) . . . .
C18' C17' C21' F3' 5(4) . . . .
C16' C17' C21' F3' 176(2) . . . .
C18' C17' C21' F4' -126(3) . . . .
C16' C17' C21' F4' 44(3) . . . .
C18' C17' C21' F5' 120(3) . . . .
C16' C17' C21' F5' -69(3) . . . .
C18' C19' C22' F7' -17(3) . . . .
C20' C19' C22' F7' 162.0(19) . . . .
C18' C19' C22' F8' 101(2) . . . .
C20' C19' C22' F8' -80(2) . . . .
C18' C19' C22' F6' -143.8(18) . . . .
C20' C19' C22' F6' 35(3) . . . .
O1 C14 C23 C28 94.6(4) . . . .
C15 C14 C23 C28 -143.6(10) . . . .
C15' C14 C23 C28 -146.6(8) . . . .
C13 C14 C23 C28 -21.3(5) . . . .
O1 C14 C23 C24 -83.8(4) . . . .
C15 C14 C23 C24 38.0(10) . . . .
C15' C14 C23 C24 35.0(9) . . . .
C13 C14 C23 C24 160.3(3) . . . .
C28 C23 C24 C25 -0.6(6) . . . .
C14 C23 C24 C25 177.9(4) . . . .
C23 C24 C25 C26 2.2(7) . . . .
C23 C24 C25 C29 -179.8(4) . . . .
C24 C25 C26 C27 -2.0(7) . . . .
C29 C25 C26 C27 -179.9(5) . . . .
C25 C26 C27 C28 0.2(7) . . . .
C25 C26 C27 C30 179.4(5) . . . .
C24 C23 C28 C27 -1.2(6) . . . .
C14 C23 C28 C27 -179.6(4) . . . .
C26 C27 C28 C23 1.4(7) . . . .
C30 C27 C28 C23 -177.8(4) . . . .
C26 C25 C29 F11 -68.6(7) . . . .
C24 C25 C29 F11 113.4(5) . . . .
C26 C25 C29 F9 163.8(5) . . . .
C24 C25 C29 F9 -14.2(7) . . . .
C26 C25 C29 F10 44.6(6) . . . .
C24 C25 C29 F10 -133.4(5) . . . .
C26 C27 C30 F14 96.3(6) . . . .
C28 C27 C30 F14 -84.5(6) . . . .
C26 C27 C30 F12 -23.3(7) . . . .
C28 C27 C30 F12 155.9(5) . . . .
C26 C27 C30 F13 -141.5(5) . . . .
C28 C27 C30 F13 37.7(7) . . . .
C14 O1 Si1 C31 62.4(4) . . . .
Si1' O1 Si1 C31 -172.5(4) . . . .
C14 O1 Si1 C32 -60.4(4) . . . .
Si1' O1 Si1 C32 64.6(5) . . . .
C14 O1 Si1 C33 -175.5(3) . . . .
Si1' O1 Si1 C33 -50.5(4) . . . .
C37 C33 C34 C36 179.3(6) . . . .
C38 C33 C34 C36 57.4(8) . . . .
Si1 C33 C34 C36 -62.8(7) . . . .
C37 C33 C34 C35 54.0(7) . . . .
C38 C33 C34 C35 -67.9(7) . . . .
Si1 C33 C34 C35 171.9(5) . . . .
C14 O1 Si1' C31' -84.9(8) . . . .
Si1 O1 Si1' C31' -178.2(8) . . . .
C14 O1 Si1' C32' 39.4(8) . . . .
Si1 O1 Si1' C32' -54.0(7) . . . .
C14 O1 Si1' C33' 157.7(5) . . . .
Si1 O1 Si1' C33' 64.4(5) . . . .
C37' C33' C34' C35' -120.0(17) . . . .
C38' C33' C34' C35' 2.3(18) . . . .
Si1' C33' C34' C35' 120.1(16) . . . .
C37' C33' C34' C36' 5.6(16) . . . .
C38' C33' C34' C36' 127.9(15) . . . .
Si1' C33' C34' C36' -114.4(14) . . . .
C4S O1S C1S C2S 19(2) . . . .
O1S C1S C2S C3S -17(2) . . . .
C1S C2S C3S C4S 9(2) . . . .
C1S O1S C4S C3S -13(3) . . . .
C2S C3S C4S O1S 2(3) . . . .
C4S' O1S' C1S' C2S' 2(3) . . . .
O1S' C1S' C2S' C3S' 11(3) . . . .
C1S' C2S' C3S' C4S' -18(3) . . . .
C1S' O1S' C4S' C3S' -14(3) . . . .
C2S' C3S' C4S' O1S' 20(3) . . . .
C4S" O1S" C1S" C2S" 22(3) . . . .
O1S" C1S" C2S" C3S" -16(3) . . . .
C1S" C2S" C3S" C4S" 4(2) . . . .
C1S" O1S" C4S" C3S" -19(2) . . . .
C2S" C3S" C4S" O1S" 8(2) . . . .
